data_1517928
loop_
_publ_author_name
'Norikane, Yasuo'
'Uchida, Emi'
'Tanaka, Satoko'
'Fujiwara, Kyoko'
'Koyama, Emiko'
'Azumi, Reiko'
'Akiyama, Haruhisa'
'Kihara, Hideyuki'
'Yoshida, Masaru'

_publ_section_title
;
 Photoinduced Crystal-to-Liquid Phase Transitions of Azobenzene
 Derivatives and Their Application in Photolithography Processes through a
 Solid-Liquid Patterning.
;
_journal_issue 19
_journal_name_full 'Organic letters'
_journal_page_first 5012
_journal_page_last 5015
_journal_paper_doi 10.1021/ol502223u
_journal_volume 16
_journal_year 2014
_chemical_formula_sum 'C25 H36 N2 O2'
_chemical_formula_weight 396.57
_chemical_melting_point 360
_chemical_name_common 4,4'-Dihexyloxy-3-methylazobenzene
_chemical_name_systematic
; 
 ? 
;
_space_group_IT_number 37
_symmetry_cell_setting orthorhombic
_symmetry_space_group_name_Hall 'C 2 -2c'
_symmetry_space_group_name_H-M 'C c c 2'
_atom_sites_solution_hydrogens geom
_atom_sites_solution_primary direct
_atom_sites_solution_secondary difmap
_audit_creation_method SHELXL-97
_cell_angle_alpha 90.00
_cell_angle_beta 90.00
_cell_angle_gamma 90.00
_cell_formula_units_Z 8
_cell_length_a 18.853(4)
_cell_length_b 35.929(8)
_cell_length_c 7.0005(15)
_cell_measurement_reflns_used 1162
_cell_measurement_temperature 153(2)
_cell_measurement_theta_max 23.96
_cell_measurement_theta_min 2.44
_cell_volume 4741.9(18)
_computing_cell_refinement 'Bruker SAINT'
_computing_data_collection 'Bruker APEX2'
_computing_data_reduction 'Bruker SAINT'
_computing_molecular_graphics 'Bruker SHELXTL'
_computing_publication_material 'Bruker SHELXTL'
_computing_structure_refinement 'SHELXL-97 (Sheldrick, 2008)'
_computing_structure_solution 'SHELXS-97 (Sheldrick, 2008)'
_diffrn_ambient_temperature 153(2)
_diffrn_detector_area_resol_mean 8.333
_diffrn_measured_fraction_theta_full 0.999
_diffrn_measured_fraction_theta_max 0.999
_diffrn_measurement_device_type 'Bruker APEX-II CCD'
_diffrn_measurement_method '\f and \w scans'
_diffrn_radiation_monochromator graphite
_diffrn_radiation_source 'rotating unit'
_diffrn_radiation_type MoK\a
_diffrn_radiation_wavelength 0.71073
_diffrn_reflns_av_R_equivalents 0.0550
_diffrn_reflns_av_sigmaI/netI 0.0513
_diffrn_reflns_limit_h_max 21
_diffrn_reflns_limit_h_min -21
_diffrn_reflns_limit_k_max 41
_diffrn_reflns_limit_k_min -41
_diffrn_reflns_limit_l_max 7
_diffrn_reflns_limit_l_min -8
_diffrn_reflns_number 12034
_diffrn_reflns_theta_full 24.24
_diffrn_reflns_theta_max 24.24
_diffrn_reflns_theta_min 2.01
_exptl_absorpt_coefficient_mu 0.070
_exptl_absorpt_correction_T_max 0.9930
_exptl_absorpt_correction_T_min 0.9861
_exptl_absorpt_correction_type multi-scan
_exptl_absorpt_process_details sadabs
_exptl_crystal_colour orange
_exptl_crystal_density_diffrn 1.117
_exptl_crystal_density_method 'not measured'
_exptl_crystal_description rectangular
_exptl_crystal_F_000 1728
_exptl_crystal_size_max 0.20
_exptl_crystal_size_mid 0.10
_exptl_crystal_size_min 0.10
_refine_diff_density_max 0.195
_refine_diff_density_min -0.162
_refine_diff_density_rms 0.033
_refine_ls_extinction_method none
_refine_ls_goodness_of_fit_ref 0.963
_refine_ls_hydrogen_treatment constr
_refine_ls_matrix_type full
_refine_ls_number_parameters 265
_refine_ls_number_reflns 3443
_refine_ls_number_restraints 1
_refine_ls_restrained_S_all 0.963
_refine_ls_R_factor_all 0.1315
_refine_ls_R_factor_gt 0.0565
_refine_ls_shift/su_max 0.098
_refine_ls_shift/su_mean 0.012
_refine_ls_structure_factor_coef Fsqd
_refine_ls_weighting_details 'calc w=1/[\s^2^(Fo^2^)+(0.0868P)^2^+0.0000P] where P=(Fo^2^+2Fc^2^)/3'
_refine_ls_weighting_scheme calc
_refine_ls_wR_factor_gt 0.1354
_refine_ls_wR_factor_ref 0.1729
_reflns_number_gt 1745
_reflns_number_total 3443
_reflns_threshold_expression >2sigma(I)
_cod_data_source_file ol502223u_si_002.cif
_cod_data_source_block 2b
_cod_depositor_comments
;
The following automatic conversions were performed:

'_symmetry_cell_setting' value 'Orthorhombic' changed to
'orthorhombic' according to
/home/saulius/struct/COD-crude-data--automatic-downloads/current/ACS/lib/dictionaries/cif_core.dic
dictionary named 'cif_core.dic' version 2.4.2 from 2011-04-26.

Automatic conversion script
Id: cif_fix_values 2827 2014-09-09 07:05:25Z andrius 
;
_cod_original_sg_symbol_H-M Ccc2
_cod_database_code 1517928

loop_
_symmetry_equiv_pos_as_xyz
'x, y, z'
'-x, -y, z'
'-x, y, z+1/2'
'x, -y, z+1/2'
'x+1/2, y+1/2, z'
'-x+1/2, -y+1/2, z'
'-x+1/2, y+1/2, z+1/2'
'x+1/2, -y+1/2, z+1/2'

loop_
_atom_site_label
_atom_site_type_symbol
_atom_site_fract_x
_atom_site_fract_y
_atom_site_fract_z
_atom_site_U_iso_or_equiv
_atom_site_adp_type
_atom_site_occupancy
_atom_site_symmetry_multiplicity
_atom_site_calc_flag
_atom_site_refinement_flags
C1 C 0.65716(14) 0.10626(9) 0.4510(16) 0.0311(9) Uani 1 1 d .
C2 C 0.65206(15) 0.06740(9) 0.4553(16) 0.0330(9) Uani 1 1 d .
H2 H 0.6939 0.0527 0.4594 0.040 Uiso 1 1 calc R
C3 C 0.58649(14) 0.05047(9) 0.4536(14) 0.0312(9) Uani 1 1 d .
H3 H 0.5831 0.0241 0.4531 0.037 Uiso 1 1 calc R
C4 C 0.52533(15) 0.07197(9) 0.4526(15) 0.0318(9) Uani 1 1 d .
C5 C 0.52936(14) 0.11030(9) 0.4515(18) 0.0319(8) Uani 1 1 d .
H5 H 0.4874 0.1249 0.4498 0.038 Uiso 1 1 calc R
C6 C 0.59552(14) 0.12725(9) 0.4530(15) 0.0347(10) Uani 1 1 d .
H6 H 0.5986 0.1536 0.4554 0.042 Uiso 1 1 calc R
C7 C 0.84092(16) 0.12868(10) 0.4454(15) 0.0356(10) Uani 1 1 d .
C8 C 0.84462(16) 0.16755(10) 0.4531(17) 0.0381(10) Uani 1 1 d .
H8 H 0.8021 0.1816 0.4610 0.046 Uiso 1 1 calc R
C9 C 0.90905(15) 0.18577(9) 0.4492(16) 0.0366(9) Uani 1 1 d .
C10 C 0.97142(16) 0.16413(10) 0.4519(18) 0.0389(10) Uani 1 1 d .
C11 C 0.96853(16) 0.12584(10) 0.4505(17) 0.0408(11) Uani 1 1 d .
H11 H 1.0109 0.1116 0.4479 0.049 Uiso 1 1 calc R
C12 C 0.90297(15) 0.10842(10) 0.4529(17) 0.0416(11) Uani 1 1 d .
H12 H 0.9007 0.0820 0.4598 0.050 Uiso 1 1 calc R
C13 C 0.39818(13) 0.07263(8) 0.4485(16) 0.0315(9) Uani 1 1 d .
H13A H 0.3955 0.0874 0.3294 0.038 Uiso 1 1 calc R
H13B H 0.3956 0.0899 0.5584 0.038 Uiso 1 1 calc R
C14 C 0.33783(15) 0.04538(9) 0.4566(17) 0.0331(9) Uani 1 1 d .
H14A H 0.3405 0.0312 0.5776 0.040 Uiso 1 1 calc R
H14B H 0.3423 0.0275 0.3497 0.040 Uiso 1 1 calc R
C15 C 0.26596(14) 0.06474(9) 0.4443(16) 0.0334(10) Uani 1 1 d .
H15A H 0.2629 0.0836 0.5472 0.040 Uiso 1 1 calc R
H15B H 0.2628 0.0780 0.3206 0.040 Uiso 1 1 calc R
C16 C 0.20407(16) 0.03870(10) 0.461(2) 0.0527(13) Uani 1 1 d .
H16A H 0.2067 0.0259 0.5862 0.063 Uiso 1 1 calc R
H16B H 0.2078 0.0195 0.3603 0.063 Uiso 1 1 calc R
C17 C 0.13299(16) 0.05754(10) 0.445(2) 0.0619(14) Uani 1 1 d .
H17A H 0.1288 0.0763 0.5478 0.074 Uiso 1 1 calc R
H17B H 0.1309 0.0710 0.3213 0.074 Uiso 1 1 calc R
C18 C 0.07100(18) 0.03155(13) 0.456(4) 0.128(3) Uani 1 1 d .
H18A H 0.0667 0.0177 0.3363 0.193 Uiso 1 1 calc R
H18B H 0.0275 0.0459 0.4787 0.193 Uiso 1 1 calc R
H18C H 0.0782 0.0140 0.5620 0.193 Uiso 1 1 calc R
C19 C 1.09879(14) 0.16445(9) 0.4520(19) 0.0377(10) Uani 1 1 d .
H19A H 1.1017 0.1489 0.3356 0.045 Uiso 1 1 calc R
H19B H 1.1015 0.1479 0.5648 0.045 Uiso 1 1 calc R
C20 C 1.15884(14) 0.19175(9) 0.4555(19) 0.0359(9) Uani 1 1 d .
H20A H 1.1557 0.2070 0.5730 0.043 Uiso 1 1 calc R
H20B H 1.1546 0.2087 0.3445 0.043 Uiso 1 1 calc R
C21 C 1.23063(13) 0.17245(8) 0.4493(17) 0.0342(9) Uani 1 1 d .
H21A H 1.2338 0.1550 0.5584 0.041 Uiso 1 1 calc R
H21B H 1.2337 0.1576 0.3305 0.041 Uiso 1 1 calc R
C22 C 1.29328(14) 0.19870(9) 0.4569(19) 0.0426(11) Uani 1 1 d .
H22A H 1.2897 0.2165 0.3495 0.051 Uiso 1 1 calc R
H22B H 1.2910 0.2131 0.5772 0.051 Uiso 1 1 calc R
C23 C 1.36410(14) 0.17929(9) 0.4463(18) 0.0409(11) Uani 1 1 d .
H23A H 1.3661 0.1647 0.3264 0.049 Uiso 1 1 calc R
H23B H 1.3676 0.1615 0.5540 0.049 Uiso 1 1 calc R
C24 C 1.42743(16) 0.20510(11) 0.453(3) 0.0813(17) Uani 1 1 d .
H24A H 1.4213 0.2250 0.3580 0.122 Uiso 1 1 calc R
H24B H 1.4706 0.1910 0.4233 0.122 Uiso 1 1 calc R
H24C H 1.4314 0.2160 0.5803 0.122 Uiso 1 1 calc R
C25 C 0.91450(16) 0.22705(10) 0.449(2) 0.0520(12) Uani 1 1 d .
H25A H 0.8674 0.2379 0.4278 0.078 Uiso 1 1 calc R
H25B H 0.9466 0.2350 0.3464 0.078 Uiso 1 1 calc R
H25C H 0.9331 0.2355 0.5721 0.078 Uiso 1 1 calc R
N1 N 0.72170(13) 0.12713(8) 0.4486(14) 0.0362(8) Uani 1 1 d .
N2 N 0.77670(12) 0.10754(8) 0.4538(15) 0.0372(8) Uani 1 1 d .
O1 O 0.46334(9) 0.05219(5) 0.4541(11) 0.0357(6) Uani 1 1 d .
O2 O 1.03297(9) 0.18478(6) 0.4539(11) 0.0431(7) Uani 1 1 d .

loop_
_atom_site_aniso_label
_atom_site_aniso_U_11
_atom_site_aniso_U_22
_atom_site_aniso_U_33
_atom_site_aniso_U_23
_atom_site_aniso_U_13
_atom_site_aniso_U_12
C1 0.0225(18) 0.045(2) 0.026(2) -0.003(5) 0.006(5) -0.0013(16)
C2 0.0259(18) 0.044(2) 0.029(2) -0.008(5) -0.010(5) 0.0095(15)
C3 0.0279(18) 0.036(2) 0.030(2) -0.004(5) 0.010(5) -0.0012(15)
C4 0.0205(18) 0.041(2) 0.034(2) -0.001(5) 0.017(5) -0.0041(15)
C5 0.0203(16) 0.0401(19) 0.035(2) -0.001(5) 0.000(5) 0.0045(15)
C6 0.0319(19) 0.0358(19) 0.036(3) 0.006(5) -0.017(5) -0.0043(16)
C7 0.0270(19) 0.050(2) 0.030(3) 0.010(5) -0.006(4) -0.0077(17)
C8 0.0234(18) 0.053(2) 0.038(3) 0.010(6) 0.010(5) 0.0009(16)
C9 0.0303(19) 0.045(2) 0.035(2) 0.009(5) 0.013(5) -0.0052(17)
C10 0.0227(19) 0.058(2) 0.036(2) 0.004(6) -0.005(5) -0.0040(17)
C11 0.0259(18) 0.050(2) 0.047(3) -0.020(6) -0.015(5) 0.0035(17)
C12 0.0265(19) 0.049(2) 0.050(3) 0.021(6) -0.008(5) -0.0072(17)
C13 0.0240(17) 0.0359(19) 0.034(2) 0.006(5) 0.000(5) 0.0007(14)
C14 0.0276(17) 0.0363(19) 0.036(2) -0.009(5) 0.007(5) -0.0043(15)
C15 0.0288(19) 0.0365(19) 0.035(3) -0.001(5) 0.005(5) -0.0008(15)
C16 0.0282(19) 0.045(2) 0.085(4) 0.004(7) -0.007(7) -0.0050(17)
C17 0.028(2) 0.058(3) 0.100(4) 0.013(8) 0.002(7) -0.0072(19)
C18 0.029(2) 0.090(4) 0.266(8) -0.029(14) 0.016(12) -0.024(2)
C19 0.0267(19) 0.041(2) 0.045(3) 0.021(5) 0.000(5) -0.0011(15)
C20 0.0276(18) 0.039(2) 0.041(2) 0.002(5) -0.007(5) -0.0066(15)
C21 0.0264(19) 0.0351(19) 0.041(3) -0.003(6) 0.003(5) -0.0013(14)
C22 0.0267(18) 0.0341(19) 0.067(3) -0.004(6) -0.016(5) -0.0009(15)
C23 0.0259(19) 0.037(2) 0.060(3) -0.013(6) 0.014(5) -0.0024(16)
C24 0.033(2) 0.052(3) 0.158(5) 0.033(8) -0.008(8) -0.001(2)
C25 0.0295(19) 0.056(3) 0.070(3) 0.015(7) -0.008(6) -0.0048(17)
N1 0.0273(16) 0.0508(18) 0.0304(19) 0.006(5) -0.003(4) 0.0025(15)
N2 0.0246(15) 0.0498(18) 0.037(2) 0.005(5) 0.006(4) -0.0006(14)
O1 0.0208(12) 0.0362(13) 0.0501(16) -0.005(4) 0.002(3) 0.0007(10)
O2 0.0206(12) 0.0502(15) 0.0586(19) 0.019(4) -0.014(3) -0.0039(11)

loop_
_atom_type_symbol
_atom_type_description
_atom_type_scat_dispersion_real
_atom_type_scat_dispersion_imag
_atom_type_scat_source
C C 0.0033 0.0016 'International Tables Vol C Tables 4.2.6.8 and 6.1.1.4'
H H 0.0000 0.0000 'International Tables Vol C Tables 4.2.6.8 and 6.1.1.4'
N N 0.0061 0.0033 'International Tables Vol C Tables 4.2.6.8 and 6.1.1.4'
O O 0.0106 0.0060 'International Tables Vol C Tables 4.2.6.8 and 6.1.1.4'

loop_
_geom_angle_atom_site_label_1
_geom_angle_atom_site_label_2
_geom_angle_atom_site_label_3
_geom_angle
C6 C1 C2 119.0(3)
C6 C1 N1 115.4(3)
C2 C1 N1 125.6(3)
C3 C2 C1 120.1(3)
C3 C2 H2 119.9
C1 C2 H2 119.9
C2 C3 C4 120.0(3)
C2 C3 H3 120.0
C4 C3 H3 120.0
O1 C4 C5 124.5(3)
O1 C4 C3 114.9(3)
C5 C4 C3 120.7(3)
C4 C5 C6 119.2(3)
C4 C5 H5 120.4
C6 C5 H5 120.4
C1 C6 C5 121.0(3)
C1 C6 H6 119.5
C5 C6 H6 119.5
C12 C7 C8 118.9(3)
C12 C7 N2 115.9(3)
C8 C7 N2 124.8(3)
C9 C8 C7 121.1(3)
C9 C8 H8 119.5
C7 C8 H8 119.5
C8 C9 C10 118.2(3)
C8 C9 C25 122.3(3)
C10 C9 C25 119.5(3)
C11 C10 O2 124.9(3)
C11 C10 C9 121.2(3)
O2 C10 C9 113.9(3)
C10 C11 C12 119.1(3)
C10 C11 H11 120.4
C12 C11 H11 120.4
C7 C12 C11 121.2(3)
C7 C12 H12 119.4
C11 C12 H12 119.4
O1 C13 C14 108.3(3)
O1 C13 H13A 110.0
C14 C13 H13A 110.1
O1 C13 H13B 110.0
C14 C13 H13B 110.0
H13A C13 H13B 108.4
C13 C14 C15 111.9(3)
C13 C14 H14A 109.3
C15 C14 H14A 109.2
C13 C14 H14B 109.2
C15 C14 H14B 109.2
H14A C14 H14B 107.9
C16 C15 C14 113.7(3)
C16 C15 H15A 108.9
C14 C15 H15A 108.8
C16 C15 H15B 108.8
C14 C15 H15B 108.8
H15A C15 H15B 107.7
C15 C16 C17 113.9(3)
C15 C16 H16A 108.7
C17 C16 H16A 108.8
C15 C16 H16B 108.8
C17 C16 H16B 108.8
H16A C16 H16B 107.7
C18 C17 C16 114.2(4)
C18 C17 H17A 108.7
C16 C17 H17A 108.7
C18 C17 H17B 108.7
C16 C17 H17B 108.7
H17A C17 H17B 107.6
C17 C18 H18A 109.4
C17 C18 H18B 109.5
H18A C18 H18B 109.5
C17 C18 H18C 109.5
H18A C18 H18C 109.5
H18B C18 H18C 109.5
O2 C19 C20 108.6(3)
O2 C19 H19A 110.0
C20 C19 H19A 109.9
O2 C19 H19B 110.0
C20 C19 H19B 110.0
H19A C19 H19B 108.4
C19 C20 C21 111.9(3)
C19 C20 H20A 109.2
C21 C20 H20A 109.2
C19 C20 H20B 109.3
C21 C20 H20B 109.3
H20A C20 H20B 107.9
C22 C21 C20 114.2(3)
C22 C21 H21A 108.7
C20 C21 H21A 108.7
C22 C21 H21B 108.7
C20 C21 H21B 108.7
H21A C21 H21B 107.6
C23 C22 C21 113.7(3)
C23 C22 H22A 108.8
C21 C22 H22A 108.8
C23 C22 H22B 108.9
C21 C22 H22B 108.9
H22A C22 H22B 107.7
C22 C23 C24 114.5(3)
C22 C23 H23A 108.7
C24 C23 H23A 108.6
C22 C23 H23B 108.6
C24 C23 H23B 108.7
H23A C23 H23B 107.6
C23 C24 H24A 109.5
C23 C24 H24B 109.5
H24A C24 H24B 109.5
C23 C24 H24C 109.4
H24A C24 H24C 109.5
H24B C24 H24C 109.5
C9 C25 H25A 109.5
C9 C25 H25B 109.5
H25A C25 H25B 109.5
C9 C25 H25C 109.5
H25A C25 H25C 109.5
H25B C25 H25C 109.5
N2 N1 C1 114.1(3)
N1 N2 C7 113.6(3)
C4 O1 C13 117.8(2)
C10 O2 C19 116.9(3)

loop_
_geom_bond_atom_site_label_1
_geom_bond_atom_site_label_2
_geom_bond_distance
C1 C6 1.385(4)
C1 C2 1.400(4)
C1 N1 1.429(4)
C2 C3 1.378(4)
C2 H2 0.9500
C3 C4 1.388(4)
C3 H3 0.9500
C4 O1 1.368(3)
C4 C5 1.380(4)
C5 C6 1.388(4)
C5 H5 0.9500
C6 H6 0.9500
C7 C12 1.379(4)
C7 C8 1.399(5)
C7 N2 1.430(4)
C8 C9 1.380(4)
C8 H8 0.9500
C9 C10 1.410(4)
C9 C25 1.486(4)
C10 C11 1.377(5)
C10 O2 1.377(3)
C11 C12 1.385(4)
C11 H11 0.9500
C12 H12 0.9500
C13 O1 1.432(3)
C13 C14 1.502(4)
C13 H13A 0.9900
C13 H13B 0.9900
C14 C15 1.526(4)
C14 H14A 0.9900
C14 H14B 0.9900
C15 C16 1.500(4)
C15 H15A 0.9900
C15 H15B 0.9900
C16 C17 1.506(4)
C16 H16A 0.9900
C16 H16B 0.9900
C17 C18 1.498(5)
C17 H17A 0.9900
C17 H17B 0.9900
C18 H18A 0.9800
C18 H18B 0.9800
C18 H18C 0.9800
C19 O2 1.440(3)
C19 C20 1.498(4)
C19 H19A 0.9900
C19 H19B 0.9900
C20 C21 1.521(3)
C20 H20A 0.9900
C20 H20B 0.9900
C21 C22 1.512(4)
C21 H21A 0.9900
C21 H21B 0.9900
C22 C23 1.508(4)
C22 H22A 0.9900
C22 H22B 0.9900
C23 C24 1.512(4)
C23 H23A 0.9900
C23 H23B 0.9900
C24 H24A 0.9800
C24 H24B 0.9800
C24 H24C 0.9800
C25 H25A 0.9800
C25 H25B 0.9800
C25 H25C 0.9800
N1 N2 1.254(3)

loop_
_geom_torsion_atom_site_label_1
_geom_torsion_atom_site_label_2
_geom_torsion_atom_site_label_3
_geom_torsion_atom_site_label_4
_geom_torsion
C6 C1 C2 C3 2.6(16)
N1 C1 C2 C3 -178.8(9)
C1 C2 C3 C4 -1.7(15)
C2 C3 C4 O1 -179.0(9)
C2 C3 C4 C5 0.6(14)
O1 C4 C5 C6 179.0(9)
C3 C4 C5 C6 -0.5(16)
C2 C1 C6 C5 -2.6(15)
N1 C1 C6 C5 178.7(10)
C4 C5 C6 C1 1.5(16)
C12 C7 C8 C9 6.3(17)
N2 C7 C8 C9 178.2(10)
C7 C8 C9 C10 -4.7(15)
C7 C8 C9 C25 177.4(12)
C8 C9 C10 C11 2.6(16)
C25 C9 C10 C11 -179.4(13)
C8 C9 C10 O2 -178.0(11)
C25 C9 C10 O2 0.0(15)
O2 C10 C11 C12 178.6(11)
C9 C10 C11 C12 -2.2(18)
C8 C7 C12 C11 -5.8(17)
N2 C7 C12 C11 -178.5(11)
C10 C11 C12 C7 3.8(18)
O1 C13 C14 C15 -178.0(9)
C13 C14 C15 C16 -177.2(10)
C14 C15 C16 C17 -178.7(11)
C15 C16 C17 C18 178.5(15)
O2 C19 C20 C21 -178.8(10)
C19 C20 C21 C22 -178.7(10)
C20 C21 C22 C23 -178.7(11)
C21 C22 C23 C24 179.7(11)
C6 C1 N1 N2 177.6(10)
C2 C1 N1 N2 -1.1(14)
C1 N1 N2 C7 178.2(9)
C12 C7 N2 N1 179.3(10)
C8 C7 N2 N1 7.1(14)
C5 C4 O1 C13 1.9(15)
C3 C4 O1 C13 -178.5(9)
C14 C13 O1 C4 -178.5(9)
C11 C10 O2 C19 0.8(16)
C9 C10 O2 C19 -178.5(10)
C20 C19 O2 C10 -179.8(10)
